data_7707284
loop_
_publ_author_name
'Xue, Lian'
'Xu, Gan'
'Wang, Zheng'
'Chen, Xu-Dong'

_publ_section_title
;
 Nitride-incorporated W-Fe-S double cubane clusters: terminal ligand
 substitutions and redox behaviors.
;
_journal_issue 20
_journal_name_full 'Dalton transactions (Cambridge, England : 2003)'
_journal_page_first 6840
_journal_page_last 6847
_journal_paper_doi 10.1039/d1dt00414j
_journal_volume 50
_journal_year 2021
_chemical_formula_moiety 'C30 H44 B2 Fe6 N26 S6 W2, 2(C3 H7 N O), 2(C8 H20 N)'
_chemical_formula_sum 'C52 H98 B2 Fe6 N30 O2 S6 W2'
_chemical_formula_weight 2092.38
_space_group_crystal_system triclinic
_space_group_IT_number 2
_space_group_name_Hall '-P 1'
_space_group_name_H-M_alt 'P -1'
_atom_sites_solution_hydrogens mixed
_atom_sites_solution_primary dual
_audit_creation_date 2021-01-31
_audit_creation_method
;
Olex2 1.2
(compiled 2018.05.29 svn.r3508 for OlexSys, GUI svn.r5506)
;
_audit_update_record
;
2021-02-05 deposited with the CCDC.	2021-04-01 downloaded from the CCDC.
;
_cell_angle_alpha 72.820(2)
_cell_angle_beta 83.033(2)
_cell_angle_gamma 81.869(2)
_cell_formula_units_Z 1
_cell_length_a 10.9698(17)
_cell_length_b 11.9853(18)
_cell_length_c 15.905(2)
_cell_measurement_reflns_used 6986
_cell_measurement_temperature 296(2)
_cell_measurement_theta_max 24.07
_cell_measurement_theta_min 2.22
_cell_volume 1970.7(5)
_computing_cell_refinement 'SAINT v8.37A (Bruker, 2015)'
_computing_data_reduction 'SAINT v8.37A (Bruker, 2015)'
_computing_molecular_graphics 'Olex2 (Dolomanov et al., 2009)'
_computing_publication_material 'Olex2 (Dolomanov et al., 2009)'
_computing_structure_refinement 'ShelXL (Sheldrick, 2015)'
_computing_structure_solution 'XT (Sheldrick, 2015)'
_diffrn_ambient_temperature 296.15
_diffrn_measured_fraction_theta_full 0.998
_diffrn_measured_fraction_theta_max 0.998
_diffrn_measurement_device_type 'Bruker APEX-II CCD'
_diffrn_measurement_method '\f and \w scans'
_diffrn_radiation_type MoK\a
_diffrn_radiation_wavelength 0.71073
_diffrn_reflns_av_R_equivalents 0.0403
_diffrn_reflns_av_unetI/netI 0.0459
_diffrn_reflns_Laue_measured_fraction_full 0.998
_diffrn_reflns_Laue_measured_fraction_max 0.998
_diffrn_reflns_limit_h_max 13
_diffrn_reflns_limit_h_min -13
_diffrn_reflns_limit_k_max 14
_diffrn_reflns_limit_k_min -14
_diffrn_reflns_limit_l_max 19
_diffrn_reflns_limit_l_min -19
_diffrn_reflns_number 25488
_diffrn_reflns_point_group_measured_fraction_full 0.998
_diffrn_reflns_point_group_measured_fraction_max 0.998
_diffrn_reflns_theta_full 25.242
_diffrn_reflns_theta_max 25.998
_diffrn_reflns_theta_min 1.790
_diffrn_standards_number 0
_exptl_absorpt_coefficient_mu 4.194
_exptl_absorpt_correction_T_max 0.7458
_exptl_absorpt_correction_T_min 0.5942
_exptl_absorpt_correction_type multi-scan
_exptl_absorpt_process_details
'SADABS-2016/2 (Bruker,2016/2) was used for absorption correction. wR2(int) was 0.0786 before and 0.0431 after correction. The Ratio of minimum to maximum transmission is 0.7967. The \l/2 correction factor is Not present.'
_exptl_crystal_colour 'dark black'
_exptl_crystal_colour_modifier dark
_exptl_crystal_colour_primary black
_exptl_crystal_density_diffrn 1.763
_exptl_crystal_description block
_exptl_crystal_F_000 1046
_exptl_crystal_size_max 0.15
_exptl_crystal_size_mid 0.1
_exptl_crystal_size_min 0.08
_refine_diff_density_max 1.453
_refine_diff_density_min -0.776
_refine_diff_density_rms 0.106
_refine_ls_extinction_method none
_refine_ls_goodness_of_fit_ref 1.030
_refine_ls_hydrogen_treatment mixed
_refine_ls_matrix_type full
_refine_ls_number_parameters 467
_refine_ls_number_reflns 7735
_refine_ls_number_restraints 30
_refine_ls_restrained_S_all 1.031
_refine_ls_R_factor_all 0.0527
_refine_ls_R_factor_gt 0.0364
_refine_ls_shift/su_max 0.001
_refine_ls_shift/su_mean 0.000
_refine_ls_structure_factor_coef Fsqd
_refine_ls_weighting_details 'w=1/[\s^2^(Fo^2^)+(0.0411P)^2^+1.5030P] where P=(Fo^2^+2Fc^2^)/3'
_refine_ls_weighting_scheme calc
_refine_ls_wR_factor_gt 0.0785
_refine_ls_wR_factor_ref 0.0855
_reflns_Friedel_coverage 0.000
_reflns_number_gt 6293
_reflns_number_total 7735
_reflns_threshold_expression 'I > 2\s(I)'
_cod_data_source_file d1dt00414j2.cif
_cod_data_source_block xla
_cod_depositor_comments 'Adding full bibliography for 7707281--7707285.cif.'
_cod_database_code 7707284
_shelx_shelxl_version_number 2018/1
_shelx_space_group_comment
;
The symmetry employed for this shelxl refinement is uniquely defined
by the following loop, which should always be used as a source of
symmetry information in preference to the above space-group names.
They are only intended as comments.
;
_shelx_estimated_absorpt_t_max 0.730
_shelx_estimated_absorpt_t_min 0.572
_olex2_refinement_description
;
1. Fixed Uiso
 At 1.2 times of:
  All C(H) groups, All C(H,H) groups
 At 1.5 times of:
  All C(H,H,H) groups
2. Rigid bond restraints
 N11, N12, N13
 with sigma for 1-2 distances of 0.01 and sigma for 1-3 distances of 0.01
 N8, N9, N10
 with sigma for 1-2 distances of 0.01 and sigma for 1-3 distances of 0.01
3. Uiso/Uaniso restraints and constraints
N11 \\sim N12 \\sim N13: within 1.7A with sigma of 0.04 and sigma for terminal
atoms of 0.08
N9 \\sim N8 \\sim N10: within 1.7A with sigma of 0.04 and sigma for terminal
atoms of 0.08
4.a Secondary CH2 refined with riding coordinates:
 C17(H17A,H17B), C19(H19A,H19B), C21(H21A,H21B), C23(H23A,H23B)
4.b Aromatic/amide H refined with riding coordinates:
 C3(H3), C8(H8), C13(H13), C26(H26)
4.c Idealised Me refined as rotating group:
 C1(H1A,H1B,H1C), C5(H5A,H5B,H5C), C6(H6A,H6B,H6C), C10(H10A,H10B,H10C),
 C11(H11A,H11B,H11C), C15(H15A,H15B,H15C), C24(H24A,H24B,H24C), C25(H25A,H25B,
 H25C), C16(H16A,H16B,H16C), C18(H18A,H18B,H18C), C20(H20A,H20B,H20C), C22(H22A,
 H22B,H22C)
;
_olex2_submission_special_instructions 'No special instructions were received'

loop_
_space_group_symop_operation_xyz
'x, y, z'
'-x, -y, -z'

loop_
_atom_site_label
_atom_site_type_symbol
_atom_site_fract_x
_atom_site_fract_y
_atom_site_fract_z
_atom_site_U_iso_or_equiv
_atom_site_adp_type
_atom_site_occupancy
_atom_site_site_symmetry_order
_atom_site_calc_flag
_atom_site_refinement_flags_posn
_atom_site_refinement_flags_adp
_atom_site_refinement_flags_occupancy
_atom_site_disorder_assembly
_atom_site_disorder_group
W1 W 0.42548(2) 0.29986(2) 0.73081(2) 0.03628(8) Uani 1 1 d . . . . .
Fe1 Fe 0.56118(8) 0.48842(7) 0.66808(5) 0.0531(2) Uani 1 1 d . . . . .
Fe2 Fe 0.63356(7) 0.30811(7) 0.61361(5) 0.0500(2) Uani 1 1 d . . . . .
Fe3 Fe 0.43089(7) 0.43926(7) 0.56135(5) 0.0491(2) Uani 1 1 d . . . . .
S1 S 0.62999(13) 0.30820(13) 0.75750(9) 0.0477(3) Uani 1 1 d . . . . .
S2 S 0.45459(13) 0.24049(13) 0.59967(9) 0.0468(3) Uani 1 1 d . . . . .
S3 S 0.34938(14) 0.50019(12) 0.68043(10) 0.0502(4) Uani 1 1 d . . . . .
N1 N 0.3697(4) 0.0638(4) 0.8763(3) 0.0406(10) Uani 1 1 d . . . . .
N2 N 0.4520(4) 0.1076(4) 0.8048(3) 0.0410(10) Uani 1 1 d . . . . .
N3 N 0.1777(4) 0.1854(3) 0.8153(3) 0.0393(10) Uani 1 1 d . . . . .
N4 N 0.2278(4) 0.2604(4) 0.7389(3) 0.0398(10) Uani 1 1 d . . . . .
N5 N 0.2848(4) 0.2421(4) 0.9239(3) 0.0404(10) Uani 1 1 d . . . . .
N6 N 0.3664(4) 0.3157(4) 0.8690(3) 0.0404(10) Uani 1 1 d . . . . .
N7 N 0.6053(4) 0.4691(4) 0.5530(3) 0.0554(13) Uani 1 1 d . . . . .
N8 N 0.6290(7) 0.6223(5) 0.6801(5) 0.099(2) Uani 1 1 d . U . . .
N9 N 0.6606(6) 0.6683(6) 0.7225(5) 0.0880(19) Uani 1 1 d . U . . .
N10 N 0.6910(10) 0.7141(9) 0.7676(8) 0.172(5) Uani 1 1 d . U . . .
N11 N 0.7893(6) 0.2277(6) 0.5690(4) 0.0763(17) Uani 1 1 d . U . . .
N12 N 0.8621(6) 0.2639(6) 0.5232(5) 0.0826(18) Uani 1 1 d . U . . .
N13 N 0.9464(8) 0.3019(9) 0.4691(6) 0.138(3) Uani 1 1 d . U . . .
C1 C 0.3492(6) -0.1190(5) 1.0012(4) 0.0641(17) Uani 1 1 d . . . . .
H1A H 0.337259 -0.077034 1.044942 0.096 Uiso 1 1 calc GR . . . .
H1B H 0.400006 -0.191910 1.022587 0.096 Uiso 1 1 calc GR . . . .
H1C H 0.270582 -0.134765 0.989335 0.096 Uiso 1 1 calc GR . . . .
C2 C 0.4105(5) -0.0474(4) 0.9191(4) 0.0464(13) Uani 1 1 d . . . . .
C3 C 0.5173(5) -0.0787(5) 0.8723(4) 0.0499(14) Uani 1 1 d . . . . .
H3 H 0.564575 -0.151500 0.884963 0.060 Uiso 1 1 calc R . . . .
C4 C 0.5405(5) 0.0185(5) 0.8031(4) 0.0473(13) Uani 1 1 d . . . . .
C5 C 0.6513(5) 0.0251(5) 0.7367(4) 0.0604(16) Uani 1 1 d . . . . .
H5A H 0.625755 0.064420 0.678598 0.091 Uiso 1 1 calc GR . . . .
H5B H 0.688748 -0.052917 0.738569 0.091 Uiso 1 1 calc GR . . . .
H5C H 0.709966 0.067985 0.750458 0.091 Uiso 1 1 calc GR . . . .
C6 C -0.0187(6) 0.0971(6) 0.8761(4) 0.0723(19) Uani 1 1 d . . . . .
H6A H 0.020880 0.017898 0.892138 0.108 Uiso 1 1 calc GR . . . .
H6B H -0.097428 0.098321 0.855034 0.108 Uiso 1 1 calc GR . . . .
H6C H -0.030596 0.126429 0.926889 0.108 Uiso 1 1 calc GR . . . .
C7 C 0.0603(5) 0.1725(5) 0.8053(4) 0.0476(13) Uani 1 1 d . . . . .
C8 C 0.0342(5) 0.2377(5) 0.7226(4) 0.0534(15) Uani 1 1 d . . . . .
H8 H -0.040015 0.244422 0.697853 0.064 Uiso 1 1 calc R . . . .
C9 C 0.1374(5) 0.2925(5) 0.6818(4) 0.0455(13) Uani 1 1 d . . . . .
C10 C 0.1484(6) 0.3737(6) 0.5903(4) 0.0632(17) Uani 1 1 d . . . . .
H10A H 0.160646 0.450337 0.592891 0.095 Uiso 1 1 calc GR . . . .
H10B H 0.074161 0.378809 0.562396 0.095 Uiso 1 1 calc GR . . . .
H10C H 0.217554 0.344195 0.556792 0.095 Uiso 1 1 calc GR . . . .
C11 C 0.1665(6) 0.2105(7) 1.0709(4) 0.0725(19) Uani 1 1 d . . . . .
H11A H 0.087446 0.216568 1.048791 0.109 Uiso 1 1 calc GR . . . .
H11B H 0.157722 0.245675 1.118511 0.109 Uiso 1 1 calc GR . . . .
H11C H 0.198134 0.129159 1.091769 0.109 Uiso 1 1 calc GR . . . .
C12 C 0.2535(5) 0.2724(5) 0.9989(4) 0.0505(14) Uani 1 1 d . . . . .
C13 C 0.3167(5) 0.3656(5) 0.9937(4) 0.0571(15) Uani 1 1 d . . . . .
H13 H 0.313694 0.404393 1.036774 0.068 Uiso 1 1 calc R . . . .
C14 C 0.3850(5) 0.3913(5) 0.9137(4) 0.0492(14) Uani 1 1 d . . . . .
C15 C 0.4709(7) 0.4845(6) 0.8812(4) 0.0710(19) Uani 1 1 d . . . . .
H15A H 0.554719 0.448354 0.880461 0.106 Uiso 1 1 calc GR . . . .
H15B H 0.459494 0.534230 0.919715 0.106 Uiso 1 1 calc GR . . . .
H15C H 0.453513 0.530798 0.822542 0.106 Uiso 1 1 calc GR . . . .
B1 B 0.2508(5) 0.1391(5) 0.8980(4) 0.0424(14) Uani 1 1 d . . . . .
O1 O -0.1199(10) 0.3402(10) 0.9647(8) 0.186(5) Uani 1 1 d . . . . .
N15 N -0.0523(7) 0.4694(8) 0.8382(7) 0.105(2) Uani 1 1 d . . . . .
C24 C 0.0482(9) 0.4954(10) 0.8725(9) 0.156(5) Uani 1 1 d . . . . .
H24A H 0.047422 0.455234 0.934468 0.235 Uiso 1 1 calc GR . . . .
H24B H 0.042510 0.578588 0.864021 0.235 Uiso 1 1 calc GR . . . .
H24C H 0.123651 0.470170 0.842602 0.235 Uiso 1 1 calc GR . . . .
C25 C -0.0584(12) 0.5292(12) 0.7422(10) 0.179(6) Uani 1 1 d . . . . .
H25A H -0.123295 0.501891 0.720693 0.269 Uiso 1 1 calc GR . . . .
H25B H 0.019006 0.511784 0.710925 0.269 Uiso 1 1 calc GR . . . .
H25C H -0.075002 0.612588 0.733048 0.269 Uiso 1 1 calc GR . . . .
C26 C -0.1289(12) 0.3978(14) 0.8815(12) 0.151(6) Uani 1 1 d . . . . .
H26 H -0.193246 0.386306 0.852994 0.181 Uiso 1 1 calc R . . . .
N14 N 0.7714(5) 0.0904(5) 0.3447(4) 0.0686(15) Uani 1 1 d . . . . .
C16 C 0.7395(13) 0.2214(10) 0.1898(7) 0.159(5) Uani 1 1 d . . . . .
H16A H 0.743728 0.217359 0.130147 0.239 Uiso 1 1 calc GR . . . .
H16B H 0.804807 0.263213 0.195882 0.239 Uiso 1 1 calc GR . . . .
H16C H 0.661165 0.261598 0.204062 0.239 Uiso 1 1 calc GR . . . .
C17 C 0.7530(8) 0.1000(8) 0.2511(6) 0.098(3) Uani 1 1 d . . . . .
H17A H 0.822679 0.055306 0.227945 0.117 Uiso 1 1 calc R . . . .
H17B H 0.679647 0.063392 0.250944 0.117 Uiso 1 1 calc R . . . .
C18 C 1.0056(8) 0.0918(11) 0.3092(8) 0.157(5) Uani 1 1 d . . . . .
H18A H 0.997007 0.100281 0.248183 0.235 Uiso 1 1 calc GR . . . .
H18B H 1.021963 0.009922 0.339956 0.235 Uiso 1 1 calc GR . . . .
H18C H 1.072780 0.132554 0.313500 0.235 Uiso 1 1 calc GR . . . .
C19 C 0.8864(8) 0.1433(8) 0.3504(6) 0.104(3) Uani 1 1 d . . . . .
H19A H 0.896143 0.133185 0.412076 0.125 Uiso 1 1 calc R . . . .
H19B H 0.874379 0.227096 0.321528 0.125 Uiso 1 1 calc R . . . .
C20 C 0.8002(10) -0.0671(9) 0.4907(8) 0.142(4) Uani 1 1 d . . . . .
H20A H 0.876778 -0.042116 0.497736 0.212 Uiso 1 1 calc GR . . . .
H20B H 0.802044 -0.150431 0.516790 0.212 Uiso 1 1 calc GR . . . .
H20C H 0.733136 -0.027457 0.519299 0.212 Uiso 1 1 calc GR . . . .
C21 C 0.7825(7) -0.0379(7) 0.3945(7) 0.094(3) Uani 1 1 d . . . . .
H21A H 0.708494 -0.069736 0.388515 0.113 Uiso 1 1 calc R . . . .
H21B H 0.851731 -0.077662 0.366562 0.113 Uiso 1 1 calc R . . . .
C22 C 0.5409(7) 0.1133(8) 0.3883(6) 0.104(3) Uani 1 1 d . . . . .
H22A H 0.520324 0.127236 0.328791 0.156 Uiso 1 1 calc GR . . . .
H22B H 0.478970 0.155366 0.418894 0.156 Uiso 1 1 calc GR . . . .
H22C H 0.544592 0.030676 0.417993 0.156 Uiso 1 1 calc GR . . . .
C23 C 0.6630(7) 0.1543(6) 0.3869(5) 0.084(2) Uani 1 1 d . . . . .
H23A H 0.679170 0.145912 0.447247 0.101 Uiso 1 1 calc R . . . .
H23B H 0.658368 0.237297 0.355493 0.101 Uiso 1 1 calc R . . . .
H1 H 0.201(4) 0.084(4) 0.947(3) 0.048(14) Uiso 1 1 d . . . . .

loop_
_atom_site_aniso_label
_atom_site_aniso_U_11
_atom_site_aniso_U_22
_atom_site_aniso_U_33
_atom_site_aniso_U_23
_atom_site_aniso_U_13
_atom_site_aniso_U_12
W1 0.04561(12) 0.03556(12) 0.02684(12) -0.00137(8) -0.00540(8) -0.01589(8)
Fe1 0.0651(5) 0.0477(5) 0.0466(5) 0.0015(4) -0.0179(4) -0.0269(4)
Fe2 0.0496(4) 0.0619(5) 0.0370(4) -0.0054(4) -0.0038(3) -0.0199(4)
Fe3 0.0568(5) 0.0537(5) 0.0332(4) 0.0045(4) -0.0100(4) -0.0252(4)
S1 0.0506(8) 0.0536(9) 0.0376(8) -0.0018(6) -0.0123(6) -0.0181(6)
S2 0.0552(8) 0.0539(9) 0.0334(7) -0.0095(6) -0.0028(6) -0.0205(7)
S3 0.0645(9) 0.0373(8) 0.0468(9) -0.0002(6) -0.0162(7) -0.0147(6)
N1 0.048(2) 0.037(2) 0.032(2) -0.0017(19) 0.0027(19) -0.0141(19)
N2 0.048(2) 0.039(2) 0.032(2) -0.0011(19) 0.0027(19) -0.014(2)
N3 0.045(2) 0.035(2) 0.038(2) -0.0080(19) 0.0019(19) -0.0134(18)
N4 0.044(2) 0.039(2) 0.034(2) -0.0024(19) -0.0053(19) -0.0105(19)
N5 0.047(2) 0.044(3) 0.029(2) -0.0094(19) 0.0001(19) -0.008(2)
N6 0.055(3) 0.041(2) 0.026(2) -0.0071(19) -0.0034(19) -0.015(2)
N7 0.067(3) 0.061(3) 0.033(3) 0.006(2) -0.007(2) -0.026(2)
N8 0.134(6) 0.064(4) 0.106(5) -0.001(3) -0.052(4) -0.051(4)
N9 0.100(5) 0.071(4) 0.108(6) -0.038(4) -0.034(4) -0.010(4)
N10 0.207(10) 0.136(8) 0.229(11) -0.120(8) -0.108(9) 0.020(7)
N11 0.077(4) 0.091(4) 0.057(4) -0.014(3) 0.013(3) -0.027(3)
N12 0.068(4) 0.113(5) 0.091(5) -0.063(4) -0.007(3) -0.019(4)
N13 0.114(6) 0.196(10) 0.135(8) -0.095(7) 0.043(5) -0.063(6)
C1 0.076(4) 0.051(4) 0.053(4) 0.001(3) 0.003(3) -0.006(3)
C2 0.059(3) 0.034(3) 0.040(3) -0.001(2) -0.004(3) -0.007(2)
C3 0.053(3) 0.038(3) 0.051(4) -0.003(3) -0.005(3) -0.003(3)
C4 0.051(3) 0.042(3) 0.048(3) -0.010(3) -0.005(3) -0.004(3)
C5 0.049(3) 0.052(4) 0.071(4) -0.012(3) 0.011(3) -0.001(3)
C6 0.057(4) 0.097(5) 0.063(4) -0.015(4) 0.008(3) -0.035(4)
C7 0.040(3) 0.050(3) 0.055(4) -0.015(3) 0.003(3) -0.016(2)
C8 0.045(3) 0.061(4) 0.061(4) -0.022(3) -0.010(3) -0.011(3)
C9 0.046(3) 0.045(3) 0.048(3) -0.014(3) -0.009(3) -0.009(2)
C10 0.066(4) 0.073(4) 0.048(4) -0.002(3) -0.024(3) -0.015(3)
C11 0.069(4) 0.108(6) 0.043(4) -0.028(4) 0.016(3) -0.020(4)
C12 0.053(3) 0.065(4) 0.032(3) -0.016(3) 0.001(2) -0.001(3)
C13 0.066(4) 0.064(4) 0.051(4) -0.030(3) -0.012(3) -0.005(3)
C14 0.054(3) 0.056(4) 0.039(3) -0.013(3) -0.011(3) -0.008(3)
C15 0.103(5) 0.062(4) 0.060(4) -0.019(3) -0.016(4) -0.035(4)
B1 0.045(3) 0.039(3) 0.040(4) -0.003(3) 0.002(3) -0.014(3)
O1 0.189(9) 0.199(10) 0.197(10) -0.099(9) 0.056(9) -0.078(8)
N15 0.079(5) 0.101(6) 0.146(8) -0.055(6) -0.026(5) 0.010(4)
C24 0.102(7) 0.132(9) 0.250(15) -0.056(10) -0.065(9) -0.015(7)
C25 0.169(12) 0.172(13) 0.184(15) -0.059(11) -0.038(11) 0.066(10)
C26 0.110(8) 0.175(14) 0.214(16) -0.125(13) 0.031(11) -0.052(9)
N14 0.077(4) 0.066(4) 0.079(4) -0.043(3) 0.002(3) -0.019(3)
C16 0.258(15) 0.146(10) 0.079(7) -0.011(7) -0.033(8) -0.067(10)
C17 0.107(6) 0.125(8) 0.088(6) -0.068(6) 0.008(5) -0.035(6)
C18 0.087(7) 0.253(15) 0.168(11) -0.110(11) 0.038(7) -0.075(8)
C19 0.116(7) 0.113(7) 0.109(7) -0.052(6) -0.006(6) -0.055(6)
C20 0.144(9) 0.096(8) 0.168(12) -0.010(7) -0.040(9) 0.005(7)
C21 0.072(5) 0.077(6) 0.146(9) -0.052(6) -0.007(5) -0.007(4)
C22 0.078(5) 0.123(8) 0.112(7) -0.045(6) -0.002(5) 0.008(5)
C23 0.116(6) 0.066(5) 0.077(5) -0.037(4) -0.008(5) 0.002(4)

loop_
_atom_type_symbol
_atom_type_description
_atom_type_scat_dispersion_real
_atom_type_scat_dispersion_imag
_atom_type_scat_source
C C 0.0033 0.0016 'International Tables Vol C Tables 4.2.6.8 and 6.1.1.4'
H H 0.0000 0.0000 'International Tables Vol C Tables 4.2.6.8 and 6.1.1.4'
B B 0.0013 0.0007 'International Tables Vol C Tables 4.2.6.8 and 6.1.1.4'
Fe Fe 0.3463 0.8444 'International Tables Vol C Tables 4.2.6.8 and 6.1.1.4'
N N 0.0061 0.0033 'International Tables Vol C Tables 4.2.6.8 and 6.1.1.4'
O O 0.0106 0.0060 'International Tables Vol C Tables 4.2.6.8 and 6.1.1.4'
S S 0.1246 0.1234 'International Tables Vol C Tables 4.2.6.8 and 6.1.1.4'
W W -0.8490 6.8722 'International Tables Vol C Tables 4.2.6.8 and 6.1.1.4'

loop_
_geom_angle_atom_site_label_1
_geom_angle_atom_site_label_2
_geom_angle_atom_site_label_3
_geom_angle
_geom_angle_site_symmetry_1
_geom_angle_site_symmetry_3
_geom_angle_publ_flag
Fe1 W1 Fe2 55.12(3) . . ?
Fe3 W1 Fe1 56.42(2) . . ?
Fe3 W1 Fe2 56.81(3) . . ?
S1 W1 Fe1 52.57(4) . . ?
S1 W1 Fe2 52.33(4) . . ?
S1 W1 Fe3 98.20(4) . . ?
S1 W1 S2 102.04(5) . . ?
S1 W1 S3 102.55(5) . . ?
S2 W1 Fe1 96.14(4) . . ?
S2 W1 Fe2 52.25(4) . . ?
S2 W1 Fe3 52.28(4) . . ?
S3 W1 Fe1 52.69(4) . . ?
S3 W1 Fe2 96.96(4) . . ?
S3 W1 Fe3 52.47(4) . . ?
S3 W1 S2 102.84(5) . . ?
N2 W1 Fe1 139.31(11) . . ?
N2 W1 Fe2 98.65(11) . . ?
N2 W1 Fe3 139.09(11) . . ?
N2 W1 S1 87.04(11) . . ?
N2 W1 S2 86.88(11) . . ?
N2 W1 S3 164.39(11) . . ?
N2 W1 N4 81.62(15) . . ?
N2 W1 N6 81.75(15) . . ?
N4 W1 Fe1 139.04(10) . . ?
N4 W1 Fe2 137.78(11) . . ?
N4 W1 Fe3 95.90(10) . . ?
N4 W1 S1 165.85(10) . . ?
N4 W1 S2 85.82(11) . . ?
N4 W1 S3 86.88(11) . . ?
N4 W1 N6 82.23(15) . . ?
N6 W1 Fe1 99.29(10) . . ?
N6 W1 Fe2 139.87(10) . . ?
N6 W1 Fe3 138.70(11) . . ?
N6 W1 S1 87.82(11) . . ?
N6 W1 S2 164.57(11) . . ?
N6 W1 S3 86.28(11) . . ?
Fe2 Fe1 W1 62.59(3) . . ?
Fe2 Fe1 Fe3 60.97(3) . . ?
Fe3 Fe1 W1 61.11(2) . . ?
S1 Fe1 W1 54.74(4) . . ?
S1 Fe1 Fe2 56.01(5) . . ?
S1 Fe1 Fe3 103.81(5) . . ?
S1 Fe1 S3 106.62(6) . . ?
S3 Fe1 W1 54.80(4) . . ?
S3 Fe1 Fe2 104.76(5) . . ?
S3 Fe1 Fe3 54.96(5) . . ?
N7 Fe1 W1 96.41(14) . . ?
N7 Fe1 Fe2 47.35(15) . . ?
N7 Fe1 Fe3 49.43(14) . . ?
N7 Fe1 S1 102.19(15) . . ?
N7 Fe1 S3 103.12(15) . . ?
N7 Fe1 N8 110.9(3) . . ?
N8 Fe1 W1 152.7(2) . . ?
N8 Fe1 Fe2 138.5(2) . . ?
N8 Fe1 Fe3 138.6(2) . . ?
N8 Fe1 S1 116.8(2) . . ?
N8 Fe1 S3 115.6(2) . . ?
Fe1 Fe2 W1 62.30(3) . . ?
Fe1 Fe2 Fe3 60.19(3) . . ?
Fe3 Fe2 W1 60.79(3) . . ?
S1 Fe2 W1 54.66(4) . . ?
S1 Fe2 Fe1 56.21(5) . . ?
S1 Fe2 Fe3 103.34(5) . . ?
S1 Fe2 S2 106.92(6) . . ?
S2 Fe2 W1 55.03(4) . . ?
S2 Fe2 Fe1 104.18(5) . . ?
S2 Fe2 Fe3 54.63(4) . . ?
N7 Fe2 W1 96.75(15) . . ?
N7 Fe2 Fe1 48.13(15) . . ?
N7 Fe2 Fe3 49.09(14) . . ?
N7 Fe2 S1 103.14(15) . . ?
N7 Fe2 S2 102.07(15) . . ?
N7 Fe2 N11 113.5(2) . . ?
N11 Fe2 W1 149.78(18) . . ?
N11 Fe2 Fe1 139.48(19) . . ?
N11 Fe2 Fe3 142.16(18) . . ?
N11 Fe2 S1 114.05(18) . . ?
N11 Fe2 S2 115.79(19) . . ?
Fe1 Fe3 W1 62.47(3) . . ?
Fe1 Fe3 Fe2 58.84(3) . . ?
Fe2 Fe3 W1 62.40(2) . . ?
Fe3 Fe3 W1 143.08(5) 2_666 . ?
Fe3 Fe3 Fe1 85.66(4) 2_666 . ?
Fe3 Fe3 Fe2 85.92(4) 2_666 . ?
S2 Fe3 W1 55.89(4) . . ?
S2 Fe3 Fe1 103.71(5) . . ?
S2 Fe3 Fe2 55.44(4) . . ?
S2 Fe3 Fe3 121.86(7) . 2_666 ?
S2 Fe3 S3 109.32(6) . . ?
S3 Fe3 W1 55.58(4) . . ?
S3 Fe3 Fe1 55.99(5) . . ?
S3 Fe3 Fe2 103.83(5) . . ?
S3 Fe3 Fe3 122.12(6) . 2_666 ?
N7 Fe3 W1 166.41(15) 2_666 . ?
N7 Fe3 W1 95.83(13) . . ?
N7 Fe3 Fe1 127.77(15) 2_666 . ?
N7 Fe3 Fe1 47.13(14) . . ?
N7 Fe3 Fe2 129.24(16) 2_666 . ?
N7 Fe3 Fe2 46.07(14) . . ?
N7 Fe3 Fe3 47.26(13) . 2_666 ?
N7 Fe3 Fe3 50.47(14) 2_666 2_666 ?
N7 Fe3 S2 122.09(16) 2_666 . ?
N7 Fe3 S2 99.93(15) . . ?
N7 Fe3 S3 120.08(17) 2_666 . ?
N7 Fe3 S3 101.88(15) . . ?
N7 Fe3 N7 97.73(18) 2_666 . ?
Fe1 S1 W1 72.69(4) . . ?
Fe2 S1 W1 73.01(4) . . ?
Fe2 S1 Fe1 67.78(5) . . ?
Fe2 S2 W1 72.73(4) . . ?
Fe3 S2 W1 71.84(5) . . ?
Fe3 S2 Fe2 69.92(5) . . ?
Fe1 S3 W1 72.51(5) . . ?
Fe3 S3 W1 71.94(5) . . ?
Fe3 S3 Fe1 69.05(5) . . ?
N2 N1 B1 121.3(4) . . ?
C2 N1 N2 110.1(4) . . ?
C2 N1 B1 128.6(4) . . ?
N1 N2 W1 119.0(3) . . ?
C4 N2 W1 135.0(3) . . ?
C4 N2 N1 105.6(4) . . ?
N4 N3 B1 120.3(4) . . ?
C7 N3 N4 109.9(4) . . ?
C7 N3 B1 129.6(4) . . ?
N3 N4 W1 119.7(3) . . ?
C9 N4 W1 134.5(3) . . ?
C9 N4 N3 105.8(4) . . ?
N6 N5 B1 120.3(4) . . ?
C12 N5 N6 110.2(4) . . ?
C12 N5 B1 129.3(5) . . ?
N5 N6 W1 119.6(3) . . ?
C14 N6 W1 134.4(4) . . ?
C14 N6 N5 105.7(4) . . ?
Fe1 N7 Fe3 83.44(19) . . ?
Fe2 N7 Fe1 84.52(18) . . ?
Fe2 N7 Fe3 84.84(18) . . ?
Fe3 N7 Fe1 133.7(3) 2_666 . ?
Fe3 N7 Fe2 137.2(3) 2_666 . ?
Fe3 N7 Fe3 82.27(18) 2_666 . ?
N9 N8 Fe1 149.5(7) . . ?
N8 N9 N10 178.3(12) . . ?
N12 N11 Fe2 129.7(6) . . ?
N11 N12 N13 177.5(9) . . ?
H1A C1 H1B 109.5 . . ?
H1A C1 H1C 109.5 . . ?
H1B C1 H1C 109.5 . . ?
C2 C1 H1A 109.5 . . ?
C2 C1 H1B 109.5 . . ?
C2 C1 H1C 109.5 . . ?
N1 C2 C1 124.8(5) . . ?
N1 C2 C3 107.2(5) . . ?
C3 C2 C1 128.1(5) . . ?
C2 C3 H3 126.6 . . ?
C4 C3 C2 106.8(5) . . ?
C4 C3 H3 126.6 . . ?
N2 C4 C3 110.2(5) . . ?
N2 C4 C5 124.9(5) . . ?
C3 C4 C5 124.9(5) . . ?
C4 C5 H5A 109.5 . . ?
C4 C5 H5B 109.5 . . ?
C4 C5 H5C 109.5 . . ?
H5A C5 H5B 109.5 . . ?
H5A C5 H5C 109.5 . . ?
H5B C5 H5C 109.5 . . ?
H6A C6 H6B 109.5 . . ?
H6A C6 H6C 109.5 . . ?
H6B C6 H6C 109.5 . . ?
C7 C6 H6A 109.5 . . ?
C7 C6 H6B 109.5 . . ?
C7 C6 H6C 109.5 . . ?
N3 C7 C6 122.8(5) . . ?
N3 C7 C8 107.6(5) . . ?
C8 C7 C6 129.6(5) . . ?
C7 C8 H8 126.0 . . ?
C7 C8 C9 108.0(5) . . ?
C9 C8 H8 126.0 . . ?
N4 C9 C8 108.7(5) . . ?
N4 C9 C10 125.4(5) . . ?
C8 C9 C10 125.9(5) . . ?
C9 C10 H10A 109.5 . . ?
C9 C10 H10B 109.5 . . ?
C9 C10 H10C 109.5 . . ?
H10A C10 H10B 109.5 . . ?
H10A C10 H10C 109.5 . . ?
H10B C10 H10C 109.5 . . ?
H11A C11 H11B 109.5 . . ?
H11A C11 H11C 109.5 . . ?
H11B C11 H11C 109.5 . . ?
C12 C11 H11A 109.5 . . ?
C12 C11 H11B 109.5 . . ?
C12 C11 H11C 109.5 . . ?
N5 C12 C11 123.1(6) . . ?
N5 C12 C13 107.0(5) . . ?
C13 C12 C11 129.9(6) . . ?
C12 C13 H13 126.1 . . ?
C14 C13 C12 107.8(5) . . ?
C14 C13 H13 126.1 . . ?
N6 C14 C13 109.2(5) . . ?
N6 C14 C15 124.7(5) . . ?
C13 C14 C15 126.1(5) . . ?
C14 C15 H15A 109.5 . . ?
C14 C15 H15B 109.5 . . ?
C14 C15 H15C 109.5 . . ?
H15A C15 H15B 109.5 . . ?
H15A C15 H15C 109.5 . . ?
H15B C15 H15C 109.5 . . ?
N1 B1 N3 108.9(5) . . ?
N1 B1 H1 106(3) . . ?
N3 B1 H1 109(3) . . ?
N5 B1 N1 109.4(4) . . ?
N5 B1 N3 109.4(4) . . ?
N5 B1 H1 114(3) . . ?
C24 N15 C25 112.9(11) . . ?
C26 N15 C24 125.1(12) . . ?
C26 N15 C25 121.9(12) . . ?
N15 C24 H24A 109.5 . . ?
N15 C24 H24B 109.5 . . ?
N15 C24 H24C 109.5 . . ?
H24A C24 H24B 109.5 . . ?
H24A C24 H24C 109.5 . . ?
H24B C24 H24C 109.5 . . ?
N15 C25 H25A 109.5 . . ?
N15 C25 H25B 109.5 . . ?
N15 C25 H25C 109.5 . . ?
H25A C25 H25B 109.5 . . ?
H25A C25 H25C 109.5 . . ?
H25B C25 H25C 109.5 . . ?
O1 C26 H26 119.0 . . ?
N15 C26 O1 122.1(14) . . ?
N15 C26 H26 119.0 . . ?
C17 N14 C19 111.2(6) . . ?
C17 N14 C21 107.4(6) . . ?
C17 N14 C23 111.4(6) . . ?
C19 N14 C23 107.4(5) . . ?
C21 N14 C19 110.2(6) . . ?
C21 N14 C23 109.2(6) . . ?
H16A C16 H16B 109.5 . . ?
H16A C16 H16C 109.5 . . ?
H16B C16 H16C 109.5 . . ?
C17 C16 H16A 109.5 . . ?
C17 C16 H16B 109.5 . . ?
C17 C16 H16C 109.5 . . ?
N14 C17 H17A 108.2 . . ?
N14 C17 H17B 108.2 . . ?
C16 C17 N14 116.2(7) . . ?
C16 C17 H17A 108.2 . . ?
C16 C17 H17B 108.2 . . ?
H17A C17 H17B 107.4 . . ?
H18A C18 H18B 109.5 . . ?
H18A C18 H18C 109.5 . . ?
H18B C18 H18C 109.5 . . ?
C19 C18 H18A 109.5 . . ?
C19 C18 H18B 109.5 . . ?
C19 C18 H18C 109.5 . . ?
N14 C19 C18 115.2(7) . . ?
N14 C19 H19A 108.5 . . ?
N14 C19 H19B 108.5 . . ?
C18 C19 H19A 108.5 . . ?
C18 C19 H19B 108.5 . . ?
H19A C19 H19B 107.5 . . ?
H20A C20 H20B 109.5 . . ?
H20A C20 H20C 109.5 . . ?
H20B C20 H20C 109.5 . . ?
C21 C20 H20A 109.5 . . ?
C21 C20 H20B 109.5 . . ?
C21 C20 H20C 109.5 . . ?
N14 C21 H21A 108.3 . . ?
N14 C21 H21B 108.3 . . ?
C20 C21 N14 116.1(7) . . ?
C20 C21 H21A 108.3 . . ?
C20 C21 H21B 108.3 . . ?
H21A C21 H21B 107.4 . . ?
H22A C22 H22B 109.5 . . ?
H22A C22 H22C 109.5 . . ?
H22B C22 H22C 109.5 . . ?
C23 C22 H22A 109.5 . . ?
C23 C22 H22B 109.5 . . ?
C23 C22 H22C 109.5 . . ?
N14 C23 H23A 108.5 . . ?
N14 C23 H23B 108.5 . . ?
C22 C23 N14 115.3(6) . . ?
C22 C23 H23A 108.5 . . ?
C22 C23 H23B 108.5 . . ?
H23A C23 H23B 107.5 . . ?

loop_
_geom_bond_atom_site_label_1
_geom_bond_atom_site_label_2
_geom_bond_distance
_geom_bond_site_symmetry_2
_geom_bond_publ_flag
W1 Fe1 2.7528(8) . ?
W1 Fe2 2.7600(9) . ?
W1 Fe3 2.7182(8) . ?
W1 S1 2.3543(13) . ?
W1 S2 2.3685(14) . ?
W1 S3 2.3585(14) . ?
W1 N2 2.252(4) . ?
W1 N4 2.265(4) . ?
W1 N6 2.270(4) . ?
Fe1 Fe2 2.5505(13) . ?
Fe1 Fe3 2.5863(11) . ?
Fe1 S1 2.2896(16) . ?
Fe1 S3 2.2956(17) . ?
Fe1 N7 1.908(5) . ?
Fe1 N8 1.928(6) . ?
Fe2 Fe3 2.6062(12) . ?
Fe2 S1 2.2844(16) . ?
Fe2 S2 2.2852(15) . ?
Fe2 N7 1.885(5) . ?
Fe2 N11 1.999(6) . ?
Fe3 Fe3 2.5407(15) 2_666 ?
Fe3 S2 2.2628(17) . ?
Fe3 S3 2.2674(18) . ?
Fe3 N7 1.883(4) 2_666 ?
Fe3 N7 1.978(5) . ?
N1 N2 1.384(5) . ?
N1 C2 1.345(6) . ?
N1 B1 1.541(7) . ?
N2 C4 1.342(7) . ?
N3 N4 1.385(5) . ?
N3 C7 1.352(6) . ?
N3 B1 1.543(7) . ?
N4 C9 1.365(6) . ?
N5 N6 1.386(5) . ?
N5 C12 1.339(7) . ?
N5 B1 1.517(7) . ?
N6 C14 1.355(7) . ?
N8 N9 1.099(8) . ?
N9 N10 1.127(9) . ?
N11 N12 1.061(8) . ?
N12 N13 1.224(9) . ?
C1 H1A 0.9600 . ?
C1 H1B 0.9600 . ?
C1 H1C 0.9600 . ?
C1 C2 1.477(7) . ?
C2 C3 1.377(8) . ?
C3 H3 0.9300 . ?
C3 C4 1.375(7) . ?
C4 C5 1.506(8) . ?
C5 H5A 0.9600 . ?
C5 H5B 0.9600 . ?
C5 H5C 0.9600 . ?
C6 H6A 0.9600 . ?
C6 H6B 0.9600 . ?
C6 H6C 0.9600 . ?
C6 C7 1.490(8) . ?
C7 C8 1.357(8) . ?
C8 H8 0.9300 . ?
C8 C9 1.384(7) . ?
C9 C10 1.494(8) . ?
C10 H10A 0.9600 . ?
C10 H10B 0.9600 . ?
C10 H10C 0.9600 . ?
C11 H11A 0.9600 . ?
C11 H11B 0.9600 . ?
C11 H11C 0.9600 . ?
C11 C12 1.485(8) . ?
C12 C13 1.374(8) . ?
C13 H13 0.9300 . ?
C13 C14 1.370(8) . ?
C14 C15 1.497(8) . ?
C15 H15A 0.9600 . ?
C15 H15B 0.9600 . ?
C15 H15C 0.9600 . ?
B1 H1 1.01(5) . ?
O1 C26 1.307(17) . ?
N15 C24 1.397(11) . ?
N15 C25 1.489(14) . ?
N15 C26 1.277(14) . ?
C24 H24A 0.9600 . ?
C24 H24B 0.9600 . ?
C24 H24C 0.9600 . ?
C25 H25A 0.9600 . ?
C25 H25B 0.9600 . ?
C25 H25C 0.9600 . ?
C26 H26 0.9300 . ?
N14 C17 1.495(9) . ?
N14 C19 1.513(9) . ?
N14 C21 1.503(10) . ?
N14 C23 1.517(8) . ?
C16 H16A 0.9600 . ?
C16 H16B 0.9600 . ?
C16 H16C 0.9600 . ?
C16 C17 1.491(12) . ?
C17 H17A 0.9700 . ?
C17 H17B 0.9700 . ?
C18 H18A 0.9600 . ?
C18 H18B 0.9600 . ?
C18 H18C 0.9600 . ?
C18 C19 1.524(12) . ?
C19 H19A 0.9700 . ?
C19 H19B 0.9700 . ?
C20 H20A 0.9600 . ?
C20 H20B 0.9600 . ?
C20 H20C 0.9600 . ?
C20 C21 1.496(13) . ?
C21 H21A 0.9700 . ?
C21 H21B 0.9700 . ?
C22 H22A 0.9600 . ?
C22 H22B 0.9600 . ?
C22 H22C 0.9600 . ?
C22 C23 1.486(10) . ?
C23 H23A 0.9700 . ?
C23 H23B 0.9700 . ?
